data_9000419
loop_
_publ_author_name
'Hazen, R. M.'
'Burnham, C. W.'

_publ_section_title
;
 The crystal structures of gillespite I and II: A structure determination at
 high pressure
 P = 26 kbar, known as gillespite II
;
_journal_name_full 'American Mineralogist'
_journal_page_first 1166
_journal_page_last 1176
_journal_volume 59
_journal_year 1974
_chemical_formula_sum 'Ba Fe O10 Si4'
_chemical_name_mineral Gillespite
_space_group_IT_number 18
_symmetry_space_group_name_Hall 'P 2 2ab'
_symmetry_space_group_name_H-M 'P 21 21 2'
_cell_angle_alpha 90
_cell_angle_beta 90
_cell_angle_gamma 90
_cell_length_a 7.349
_cell_length_b 7.515
_cell_length_c 7.894
_cell_formula_units_Z 2
_cell_volume 435.968
_database_code_amcsd 0000430
_diffrn_ambient_pressure 2.6e+06
_exptl_crystal_density_diffrn 3.546
_cod_original_formula_sum 'Ba Fe Si4 O10'
_cod_database_code 9000419

loop_
_space_group_symop_operation_xyz
x,y,z
1/2-x,1/2+y,-z
1/2+x,1/2-y,-z
-x,-y,z

loop_
_atom_site_label
_atom_site_fract_x
_atom_site_fract_y
_atom_site_fract_z
_atom_site_U_iso_or_equiv
Ba 0.00000 0.00000 0.00000 0.03800
Fe 0.00000 0.50000 0.18500 0.02026
SiA 0.68000 0.21500 0.33000 0.01900
SiB 0.27000 0.19000 0.29000 0.01773
O1 0.25500 0.26500 0.48000 0.06333
O2A 0.48000 0.21500 0.24500 0.03673
O2B 0.24500 0.97800 0.28000 0.16845
O3A 0.23000 0.63500 0.21000 0.15325
O3B 0.14500 0.28000 0.15500 0.02406

loop_
_cod_related_entry_id
_cod_related_entry_database
_cod_related_entry_code
1 AMCSD 0000430
